data_7025491
loop_
_publ_author_name
'Hu, Minggang'
'Wang, Mei'
'Zhu, Hongjun'
'Zhang, Lu'
'Zhang, Hui'
'Sun, Licheng'

_publ_section_title
;
 Preparation and structures of enantiomeric dinuclear zirconium and
 hafnium complexes containing two homochiral N atoms, and their catalytic
 property for polymerization of rac-lactide.
;
_journal_issue 18
_journal_name_full 'Dalton transactions (Cambridge, England : 2003)'
_journal_page_first 4440
_journal_page_last 4446
_journal_paper_doi 10.1039/c001148g
_journal_volume 39
_journal_year 2010
_chemical_formula_sum 'C57 H71 N4 O4 Zr'
_chemical_formula_weight 967.40
_chemical_name_systematic
;
?
;
_space_group_IT_number 13
_symmetry_cell_setting monoclinic
_symmetry_space_group_name_Hall '-P 2yc'
_symmetry_space_group_name_H-M 'P 1 2/c 1'
_atom_sites_solution_hydrogens geom
_atom_sites_solution_primary direct
_atom_sites_solution_secondary difmap
_audit_creation_method SHELXL-97
_cell_angle_alpha 90.00
_cell_angle_beta 110.525(7)
_cell_angle_gamma 90.00
_cell_formula_units_Z 2
_cell_length_a 12.6470(15)
_cell_length_b 20.723(3)
_cell_length_c 10.6438(14)
_cell_measurement_temperature 298(2)
_cell_volume 2612.5(6)
_computing_structure_refinement 'SHELXL-97 (Sheldrick, 1997)'
_computing_structure_solution 'SHELXS-97 (Sheldrick, 1990)'
_diffrn_ambient_temperature 298(2)
_diffrn_measured_fraction_theta_full 0.961
_diffrn_measured_fraction_theta_max 0.961
_diffrn_radiation_monochromator graphite
_diffrn_radiation_source 'fine-focus sealed tube'
_diffrn_radiation_type MoK\a
_diffrn_radiation_wavelength 0.71073
_diffrn_reflns_av_R_equivalents 0.0340
_diffrn_reflns_av_sigmaI/netI 0.0459
_diffrn_reflns_limit_h_max 15
_diffrn_reflns_limit_h_min -14
_diffrn_reflns_limit_k_max 20
_diffrn_reflns_limit_k_min -24
_diffrn_reflns_limit_l_max 12
_diffrn_reflns_limit_l_min -11
_diffrn_reflns_number 11462
_diffrn_reflns_theta_full 25.00
_diffrn_reflns_theta_max 25.00
_diffrn_reflns_theta_min 2.27
_exptl_absorpt_coefficient_mu 0.259
_exptl_absorpt_correction_type none
_exptl_crystal_density_diffrn 1.230
_exptl_crystal_density_method 'not measured'
_exptl_crystal_F_000 1026
_exptl_crystal_size_max 0.28
_exptl_crystal_size_mid 0.21
_exptl_crystal_size_min 0.16
_refine_diff_density_max 1.045
_refine_diff_density_min -0.219
_refine_diff_density_rms 0.073
_refine_ls_extinction_method none
_refine_ls_goodness_of_fit_ref 1.058
_refine_ls_hydrogen_treatment 'riding mode'
_refine_ls_matrix_type full
_refine_ls_number_parameters 297
_refine_ls_number_reflns 4440
_refine_ls_number_restraints 0
_refine_ls_restrained_S_all 1.058
_refine_ls_R_factor_all 0.0612
_refine_ls_R_factor_gt 0.0469
_refine_ls_shift/su_max 0.000
_refine_ls_shift/su_mean 0.000
_refine_ls_structure_factor_coef Fsqd
_refine_ls_weighting_details 'calc w=1/[\s^2^(Fo^2^)+(0.0809P)^2^+0.6484P] where P=(Fo^2^+2Fc^2^)/3'
_refine_ls_weighting_scheme calc
_refine_ls_wR_factor_gt 0.1264
_refine_ls_wR_factor_ref 0.1352
_reflns_number_gt 3699
_reflns_number_total 4440
_reflns_threshold_expression >2sigma(I)
_cod_data_source_file c001148g.txt
_cod_data_source_block L2Zr-1
_cod_depositor_comments
;
The following automatic conversions were performed:

'_symmetry_cell_setting' value 'Monoclinic' changed to 'monoclinic'
according to /home/saulius/struct/CIF-dictionaries/cif_core.dic
dictionary named 'cif_core.dic' version 2.4.2 from 2011-04-26.

Automatic conversion script
Id: cif_fix_values 1891 2012-01-12 08:04:46Z andrius 
;
_cod_original_cell_volume 2612.4(6)
_cod_original_sg_symbol_H-M P2/c
_cod_database_code 7025491

loop_
_symmetry_equiv_pos_as_xyz
'x, y, z'
'-x, y, -z+1/2'
'-x, -y, -z'
'x, -y, z-1/2'

loop_
_atom_site_label
_atom_site_type_symbol
_atom_site_fract_x
_atom_site_fract_y
_atom_site_fract_z
_atom_site_U_iso_or_equiv
_atom_site_adp_type
_atom_site_occupancy
_atom_site_symmetry_multiplicity
_atom_site_calc_flag
_atom_site_refinement_flags
_atom_site_disorder_group
Zr1 Zr 0.5000 0.699767(17) 0.7500 0.02782(16) Uani 1 2 d S .
N1 N 0.4634(2) 0.73717(11) 0.9560(2) 0.0316(6) Uani 1 1 d . .
C19 C 0.6532(2) 0.81444(13) 0.9342(3) 0.0310(7) Uani 1 1 d . .
C1 C 0.3111(3) 0.66208(14) 0.8507(3) 0.0377(7) Uani 1 1 d . .
C14 C 0.5724(2) 0.83954(14) 0.9847(3) 0.0353(7) Uani 1 1 d . .
C17 C 0.7882(3) 0.88804(14) 1.0779(3) 0.0370(7) Uani 1 1 d . .
H17A H 0.8611 0.9047 1.1093 0.044 Uiso 1 1 calc R .
C16 C 0.7091(3) 0.91525(14) 1.1259(3) 0.0371(7) Uani 1 1 d . .
C13 C 0.4581(3) 0.80942(14) 0.9486(3) 0.0362(7) Uani 1 1 d . .
H13A H 0.4123 0.8223 0.8583 0.043 Uiso 1 1 calc R .
H13B H 0.4218 0.8253 1.0091 0.043 Uiso 1 1 calc R .
C18 C 0.7650(2) 0.83717(14) 0.9854(3) 0.0335(7) Uani 1 1 d . .
O2 O 0.62142(16) 0.76595(9) 0.8433(2) 0.0330(5) Uani 1 1 d . .
O1 O 0.36557(18) 0.64584(10) 0.7685(2) 0.0375(5) Uani 1 1 d . .
C24 C 0.8611(3) 0.80462(14) 0.9517(4) 0.0393(8) Uani 1 1 d . .
C6 C 0.3553(3) 0.70936(14) 0.9488(3) 0.0344(7) Uani 1 1 d . .
C4 C 0.1964(3) 0.69837(18) 1.0215(4) 0.0561(10) Uani 1 1 d . .
H4A H 0.1584 0.7102 1.0785 0.067 Uiso 1 1 calc R .
C27 C 0.8408(3) 0.80833(17) 0.8013(4) 0.0501(9) Uani 1 1 d . .
H27A H 0.9020 0.7877 0.7835 0.075 Uiso 1 1 calc R .
H27B H 0.8364 0.8527 0.7742 0.075 Uiso 1 1 calc R .
H27C H 0.7713 0.7869 0.7521 0.075 Uiso 1 1 calc R .
C20 C 0.7370(3) 0.96787(16) 1.2342(3) 0.0445(8) Uani 1 1 d . .
C15 C 0.6021(3) 0.88911(15) 1.0782(3) 0.0392(7) Uani 1 1 d . .
H15A H 0.5476 0.9054 1.1100 0.047 Uiso 1 1 calc R .
C5 C 0.2986(3) 0.72692(17) 1.0332(4) 0.0458(8) Uani 1 1 d . .
H5A H 0.3292 0.7582 1.0986 0.055 Uiso 1 1 calc R .
C2 C 0.2078(3) 0.63394(16) 0.8402(4) 0.0495(9) Uani 1 1 d . .
H2A H 0.1766 0.6025 0.7755 0.059 Uiso 1 1 calc R .
C26 C 0.9763(3) 0.83578(18) 1.0234(4) 0.0572(10) Uani 1 1 d . .
H26A H 1.0329 0.8137 0.9989 0.086 Uiso 1 1 calc R .
H26B H 0.9944 0.8329 1.1187 0.086 Uiso 1 1 calc R .
H26C H 0.9739 0.8803 0.9977 0.086 Uiso 1 1 calc R .
C23 C 0.8562(3) 0.99477(19) 1.2678(4) 0.0594(10) Uani 1 1 d . .
H23A H 0.8635 1.0136 1.1889 0.089 Uiso 1 1 calc R .
H23B H 0.9101 0.9605 1.2994 0.089 Uiso 1 1 calc R .
H23C H 0.8699 1.0271 1.3363 0.089 Uiso 1 1 calc R .
C25 C 0.8689(3) 0.73405(16) 0.9955(4) 0.0585(10) Uani 1 1 d . .
H25A H 0.9287 0.7132 0.9750 0.088 Uiso 1 1 calc R .
H25B H 0.7987 0.7127 0.9488 0.088 Uiso 1 1 calc R .
H25C H 0.8843 0.7319 1.0904 0.088 Uiso 1 1 calc R .
C22 C 0.6535(4) 1.02419(18) 1.1883(4) 0.0619(11) Uani 1 1 d . .
H22A H 0.6589 1.0428 1.1082 0.093 Uiso 1 1 calc R .
H22B H 0.6713 1.0563 1.2576 0.093 Uiso 1 1 calc R .
H22C H 0.5781 1.0087 1.1704 0.093 Uiso 1 1 calc R .
C3 C 0.1520(3) 0.65214(18) 0.9240(5) 0.0586(11) Uani 1 1 d . .
H3A H 0.0832 0.6330 0.9151 0.070 Uiso 1 1 calc R .
C21 C 0.7281(4) 0.9381(2) 1.3626(4) 0.0754(13) Uani 1 1 d . .
H21A H 0.7453 0.9703 1.4317 0.113 Uiso 1 1 calc R .
H21B H 0.7807 0.9030 1.3919 0.113 Uiso 1 1 calc R .
H21C H 0.6528 0.9223 1.3445 0.113 Uiso 1 1 calc R .
N2 N 0.5791(2) 0.62730(12) 0.9483(3) 0.0410(7) Uani 1 1 d . .
C7 C 0.5529(3) 0.71483(16) 1.0803(3) 0.0390(7) Uani 1 1 d . .
H7A H 0.6195 0.7415 1.0972 0.047 Uiso 1 1 calc R .
H7B H 0.5271 0.7198 1.1554 0.047 Uiso 1 1 calc R .
C8 C 0.5831(3) 0.64658(16) 1.0705(3) 0.0383(7) Uani 1 1 d . .
C9 C 0.6204(3) 0.60568(19) 1.1809(4) 0.0558(10) Uani 1 1 d . .
H9A H 0.6233 0.6199 1.2649 0.067 Uiso 1 1 calc R .
C12 C 0.6092(3) 0.56637(17) 0.9348(4) 0.0564(10) Uani 1 1 d . .
H12A H 0.6047 0.5524 0.8500 0.068 Uiso 1 1 calc R .
C11 C 0.6463(4) 0.52347(19) 1.0394(5) 0.0664(12) Uani 1 1 d . .
H11A H 0.6664 0.4816 1.0257 0.080 Uiso 1 1 calc R .
C10 C 0.6530(4) 0.5437(2) 1.1640(5) 0.0690(12) Uani 1 1 d . .
H10A H 0.6793 0.5159 1.2370 0.083 Uiso 1 1 calc R .
C29 C -0.0325(10) 0.5584(6) 1.1135(12) 0.100(3) Uiso 0.50 1 d P .
C30 C -0.0296(12) 0.5170(7) 1.0155(16) 0.121(4) Uiso 0.50 1 d P .
C28 C 0.0000 0.5886(15) 1.2500 0.175(10) Uiso 0.50 2 d SP 1
C28' C 0.0000 0.5291(16) 1.2500 0.198(12) Uiso 0.50 2 d SP 2

loop_
_atom_site_aniso_label
_atom_site_aniso_U_11
_atom_site_aniso_U_22
_atom_site_aniso_U_33
_atom_site_aniso_U_23
_atom_site_aniso_U_13
_atom_site_aniso_U_12
Zr1 0.0309(2) 0.0267(2) 0.0264(2) 0.000 0.01072(18) 0.000
N1 0.0311(13) 0.0353(14) 0.0298(13) 0.0016(11) 0.0122(11) 0.0021(10)
C19 0.0337(16) 0.0285(15) 0.0283(16) -0.0042(13) 0.0079(13) -0.0001(12)
C1 0.0386(18) 0.0347(17) 0.0422(19) 0.0124(15) 0.0169(15) 0.0022(13)
C14 0.0347(17) 0.0339(17) 0.0355(17) -0.0045(14) 0.0103(14) 0.0047(13)
C17 0.0346(17) 0.0335(16) 0.0390(18) -0.0043(14) 0.0080(14) -0.0015(13)
C16 0.0397(18) 0.0319(16) 0.0356(18) -0.0052(14) 0.0080(14) 0.0024(13)
C13 0.0389(17) 0.0337(16) 0.0391(18) -0.0056(14) 0.0173(15) 0.0044(13)
C18 0.0329(16) 0.0308(16) 0.0349(17) -0.0016(13) 0.0093(13) 0.0016(12)
O2 0.0327(11) 0.0336(11) 0.0334(12) -0.0061(9) 0.0124(9) 0.0005(9)
O1 0.0433(12) 0.0332(11) 0.0396(13) -0.0006(10) 0.0191(11) -0.0043(9)
C24 0.0306(16) 0.0376(17) 0.048(2) -0.0094(15) 0.0122(15) 0.0005(13)
C6 0.0349(17) 0.0360(17) 0.0356(17) 0.0073(14) 0.0165(14) 0.0056(13)
C4 0.049(2) 0.067(3) 0.068(3) 0.018(2) 0.040(2) 0.0111(18)
C27 0.042(2) 0.055(2) 0.058(2) -0.0154(18) 0.0234(18) -0.0023(16)
C20 0.057(2) 0.0385(18) 0.0377(18) -0.0123(15) 0.0157(16) -0.0007(15)
C15 0.0405(18) 0.0380(17) 0.0402(18) -0.0077(15) 0.0154(15) 0.0066(14)
C5 0.047(2) 0.051(2) 0.046(2) 0.0054(17) 0.0233(17) 0.0074(16)
C2 0.045(2) 0.0420(19) 0.064(2) 0.0086(18) 0.0223(19) -0.0059(15)
C26 0.0333(19) 0.062(2) 0.071(3) -0.019(2) 0.0127(18) -0.0005(17)
C23 0.061(2) 0.052(2) 0.056(2) -0.0248(19) 0.009(2) -0.0064(18)
C25 0.046(2) 0.043(2) 0.083(3) 0.000(2) 0.018(2) 0.0121(16)
C22 0.067(3) 0.048(2) 0.069(3) -0.020(2) 0.022(2) 0.0061(18)
C3 0.044(2) 0.056(2) 0.086(3) 0.018(2) 0.036(2) -0.0003(17)
C21 0.107(4) 0.076(3) 0.044(2) -0.012(2) 0.028(2) -0.019(3)
N2 0.0449(16) 0.0400(15) 0.0409(16) 0.0087(13) 0.0186(13) 0.0093(12)
C7 0.0387(18) 0.0515(19) 0.0254(16) 0.0025(14) 0.0096(14) 0.0055(14)
C8 0.0323(17) 0.0486(19) 0.0338(17) 0.0103(15) 0.0115(14) 0.0030(14)
C9 0.057(2) 0.064(2) 0.045(2) 0.0190(19) 0.0173(19) 0.0052(19)
C12 0.070(3) 0.044(2) 0.061(2) 0.0117(19) 0.029(2) 0.0163(18)
C11 0.076(3) 0.045(2) 0.084(3) 0.024(2) 0.035(3) 0.0187(19)
C10 0.070(3) 0.069(3) 0.067(3) 0.039(2) 0.022(2) 0.011(2)

loop_
_atom_type_symbol
_atom_type_description
_atom_type_scat_dispersion_real
_atom_type_scat_dispersion_imag
_atom_type_scat_source
C C 0.0033 0.0016 'International Tables Vol C Tables 4.2.6.8 and 6.1.1.4'
H H 0.0000 0.0000 'International Tables Vol C Tables 4.2.6.8 and 6.1.1.4'
N N 0.0061 0.0033 'International Tables Vol C Tables 4.2.6.8 and 6.1.1.4'
O O 0.0106 0.0060 'International Tables Vol C Tables 4.2.6.8 and 6.1.1.4'
Zr Zr -2.9673 0.5597 'International Tables Vol C Tables 4.2.6.8 and 6.1.1.4'

loop_
_geom_angle_atom_site_label_1
_geom_angle_atom_site_label_2
_geom_angle_atom_site_label_3
_geom_angle
_geom_angle_site_symmetry_1
_geom_angle_site_symmetry_3
O2 Zr1 O2 95.44(11) . 2_656
O2 Zr1 O1 143.93(8) . .
O2 Zr1 O1 84.69(8) 2_656 .
O2 Zr1 O1 84.69(8) . 2_656
O2 Zr1 O1 143.93(8) 2_656 2_656
O1 Zr1 O1 115.72(11) . 2_656
O2 Zr1 N2 145.78(8) . 2_656
O2 Zr1 N2 89.00(9) 2_656 2_656
O1 Zr1 N2 70.22(8) . 2_656
O1 Zr1 N2 72.44(9) 2_656 2_656
O2 Zr1 N2 89.00(9) . .
O2 Zr1 N2 145.78(8) 2_656 .
O1 Zr1 N2 72.44(9) . .
O1 Zr1 N2 70.22(8) 2_656 .
N2 Zr1 N2 106.02(13) 2_656 .
O2 Zr1 N1 83.12(8) . 2_656
O2 Zr1 N1 72.87(8) 2_656 2_656
O1 Zr1 N1 130.36(8) . 2_656
O1 Zr1 N1 71.34(8) 2_656 2_656
N2 Zr1 N1 65.80(8) 2_656 2_656
N2 Zr1 N1 141.30(8) . 2_656
O2 Zr1 N1 72.87(8) . .
O2 Zr1 N1 83.12(8) 2_656 .
O1 Zr1 N1 71.34(8) . .
O1 Zr1 N1 130.36(8) 2_656 .
N2 Zr1 N1 141.30(8) 2_656 .
N2 Zr1 N1 65.80(8) . .
N1 Zr1 N1 144.13(11) 2_656 .
C6 N1 C7 109.4(2) . .
C6 N1 C13 111.6(2) . .
C7 N1 C13 111.4(2) . .
C6 N1 Zr1 106.71(18) . .
C7 N1 Zr1 111.41(17) . .
C13 N1 Zr1 106.27(17) . .
O2 C19 C18 122.1(3) . .
O2 C19 C14 118.2(3) . .
C18 C19 C14 119.5(3) . .
O1 C1 C6 120.3(3) . .
O1 C1 C2 121.7(3) . .
C6 C1 C2 118.0(3) . .
C15 C14 C19 119.8(3) . .
C15 C14 C13 119.2(3) . .
C19 C14 C13 120.8(3) . .
C16 C17 C18 124.2(3) . .
C15 C16 C17 116.4(3) . .
C15 C16 C20 119.5(3) . .
C17 C16 C20 123.9(3) . .
C14 C13 N1 112.4(2) . .
C17 C18 C19 117.3(3) . .
C17 C18 C24 120.4(3) . .
C19 C18 C24 122.1(3) . .
C19 O2 Zr1 146.27(18) . .
C1 O1 Zr1 123.29(19) . .
C25 C24 C26 107.6(3) . .
C25 C24 C27 109.7(3) . .
C26 C24 C27 106.3(3) . .
C25 C24 C18 108.7(3) . .
C26 C24 C18 113.0(3) . .
C27 C24 C18 111.4(3) . .
C5 C6 C1 120.5(3) . .
C5 C6 N1 123.5(3) . .
C1 C6 N1 115.9(3) . .
C3 C4 C5 119.1(3) . .
C23 C20 C22 108.0(3) . .
C23 C20 C16 112.5(3) . .
C22 C20 C16 110.5(3) . .
C23 C20 C21 108.1(3) . .
C22 C20 C21 109.3(3) . .
C16 C20 C21 108.2(3) . .
C16 C15 C14 122.6(3) . .
C6 C5 C4 120.6(4) . .
C3 C2 C1 120.9(4) . .
C2 C3 C4 120.9(3) . .
C12 N2 C8 117.9(3) . .
C12 N2 Zr1 121.4(2) . .
C8 N2 Zr1 120.5(2) . .
C8 C7 N1 111.8(3) . .
N2 C8 C9 121.5(3) . .
N2 C8 C7 115.4(3) . .
C9 C8 C7 122.9(3) . .
C10 C9 C8 119.1(4) . .
N2 C12 C11 123.5(4) . .
C10 C11 C12 118.5(4) . .
C11 C10 C9 119.5(4) . .
C30 C29 C28' 114.6(15) . .
C30 C29 C28 158.9(14) . .
C28' C29 C28 48.7(14) . .
C30 C30 C29 143(2) 3_567 .
C29 C28 C29 131(2) . 2_557
C29 C28' C29 132(3) 2_557 .

loop_
_geom_bond_atom_site_label_1
_geom_bond_atom_site_label_2
_geom_bond_distance
_geom_bond_site_symmetry_2
Zr1 O2 2.039(2) .
Zr1 O2 2.0387(19) 2_656
Zr1 O1 2.101(2) .
Zr1 O1 2.101(2) 2_656
Zr1 N2 2.496(3) 2_656
Zr1 N2 2.496(3) .
Zr1 N1 2.517(2) 2_656
Zr1 N1 2.517(2) .
N1 C6 1.461(4) .
N1 C7 1.482(4) .
N1 C13 1.500(4) .
C19 O2 1.354(3) .
C19 C18 1.406(4) .
C19 C14 1.411(4) .
C1 O1 1.333(4) .
C1 C6 1.398(5) .
C1 C2 1.399(4) .
C14 C15 1.387(4) .
C14 C13 1.496(4) .
C17 C16 1.392(4) .
C17 C18 1.402(4) .
C16 C15 1.379(4) .
C16 C20 1.535(4) .
C18 C24 1.538(4) .
C24 C25 1.528(5) .
C24 C26 1.531(5) .
C24 C27 1.531(5) .
C6 C5 1.380(4) .
C4 C3 1.378(6) .
C4 C5 1.386(5) .
C20 C23 1.528(5) .
C20 C22 1.534(5) .
C20 C21 1.540(5) .
C2 C3 1.371(5) .
N2 C12 1.341(4) .
N2 C8 1.345(4) .
C7 C8 1.478(4) .
C8 C9 1.390(5) .
C9 C10 1.381(6) .
C12 C11 1.373(5) .
C11 C10 1.364(6) .
C29 C30 1.362(16) .
C29 C28' 1.493(17) .
C29 C28 1.501(17) .
C30 C30 1.16(2) 3_567
C28 C29 1.501(17) 2_557
C28' C29 1.493(17) 2_557
